data_8000467
loop_
_publ_author_name
'Wang, Pei-Xi'
'Najarian, Amin Morteza'
'Hao, Zhaomin'
'Johnston, Andrew'
'Voznyy, Oleksandr'
'Hoogland, Sjoerd'
'Sargent, Edward H.'

_publ_section_title
;
 Structural Distortion and Bandgap Increase of Two-Dimensional Perovskites
 Induced by Trifluoromethyl Substitution on Spacer Cations.
;
_journal_issue 23
_journal_name_full 'The journal of physical chemistry letters'
_journal_page_first 10144
_journal_page_last 10149
_journal_paper_doi 10.1021/acs.jpclett.0c02909
_journal_volume 11
_journal_year 2020
_chemical_formula_moiety 'I4 Pb, 2(C8 H9 F3 N)'
_chemical_formula_sum 'C16 H18 F6 I4 N2 Pb'
_chemical_formula_weight 1067.11
_chemical_name_common
'Bis[4-(Trifluoromethyl)benzylammonium] Lead(II) Tetraiodide; [4-(Trifluoromethyl)benzylammonium]2PbI4'
_chemical_name_systematic 'Bis{[4-(Trifluoromethyl)phenyl]methanammonium} Lead(II) Tetraiodide'
_space_group_crystal_system monoclinic
_space_group_IT_number 14
_space_group_name_Hall '-P 2ybc'
_space_group_name_H-M_alt 'P 1 21/c 1'
_atom_sites_solution_hydrogens geom
_atom_sites_solution_primary direct
_audit_creation_method SHELXL-2018/3
_cell_angle_alpha 90
_cell_angle_beta 98.909(2)
_cell_angle_gamma 90
_cell_formula_units_Z 2
_cell_length_a 18.1441(13)
_cell_length_b 8.4180(5)
_cell_length_c 8.6907(6)
_cell_measurement_reflns_used 5463
_cell_measurement_temperature 150(2)
_cell_measurement_theta_max 25.31
_cell_measurement_theta_min 2.27
_cell_volume 1311.38(15)
_computing_cell_refinement APEX3
_computing_data_collection 'APEX3 (Bruker, 2018)'
_computing_data_reduction 'SAINT (Bruker, 2014)'
_computing_molecular_graphics 'PLATON (Spek, 2009)'
_computing_publication_material 'SHELXTL (Sheldrick, 2008)'
_computing_structure_refinement 'SHELXL-2018/3 (Sheldrick, 2015b)'
_computing_structure_solution 'SHELXT 2014/5 (Sheldrick, 2015a)'
_diffrn_ambient_temperature 150(2)
_diffrn_measured_fraction_theta_full 1.000
_diffrn_measured_fraction_theta_max 0.996
_diffrn_measurement_device_type 'Bruker Kappa APEX-DUO CCD'
_diffrn_measurement_method '\f and \w scans'
_diffrn_radiation_type MoK\a
_diffrn_radiation_wavelength 0.71073
_diffrn_reflns_av_R_equivalents 0.0645
_diffrn_reflns_av_unetI/netI 0.0420
_diffrn_reflns_Laue_measured_fraction_full 1.000
_diffrn_reflns_Laue_measured_fraction_max 0.996
_diffrn_reflns_limit_h_max 21
_diffrn_reflns_limit_h_min -23
_diffrn_reflns_limit_k_max 10
_diffrn_reflns_limit_k_min -10
_diffrn_reflns_limit_l_max 11
_diffrn_reflns_limit_l_min -11
_diffrn_reflns_number 25600
_diffrn_reflns_point_group_measured_fraction_full 1.000
_diffrn_reflns_point_group_measured_fraction_max 0.996
_diffrn_reflns_theta_full 25.242
_diffrn_reflns_theta_max 27.416
_diffrn_reflns_theta_min 2.272
_diffrn_source 'sealed tube with Bruker Triumph monochromator'
_exptl_absorpt_coefficient_mu 11.189
_exptl_absorpt_correction_T_max 0.7455
_exptl_absorpt_correction_T_min 0.5356
_exptl_absorpt_correction_type multi-scan
_exptl_absorpt_process_details 'SADABS (Krause et al., 2015)'
_exptl_crystal_colour 'Yellow Coloured'
_exptl_crystal_density_diffrn 2.702
_exptl_crystal_description 'Needle Shaped'
_exptl_crystal_F_000 952
_exptl_crystal_preparation Luminescent
_exptl_crystal_recrystallization_method 'Re-crystallisation from solvent: Aqueous solution of hydroiodic acid'
_exptl_crystal_size_max 0.080
_exptl_crystal_size_mid 0.020
_exptl_crystal_size_min 0.010
_refine_diff_density_max 1.135
_refine_diff_density_min -0.950
_refine_diff_density_rms 0.191
_refine_ls_extinction_coef 0.00202(15)
_refine_ls_extinction_expression Fc^*^=kFc[1+0.001xFc^2^\l^3^/sin(2\q)]^-1/4^
_refine_ls_extinction_method 'SHELXL-2018/3 (Sheldrick 2018)'
_refine_ls_goodness_of_fit_ref 0.999
_refine_ls_hydrogen_treatment constr
_refine_ls_matrix_type full
_refine_ls_number_parameters 162
_refine_ls_number_reflns 2969
_refine_ls_number_restraints 42
_refine_ls_restrained_S_all 1.003
_refine_ls_R_factor_all 0.0443
_refine_ls_R_factor_gt 0.0285
_refine_ls_shift/su_max 0.001
_refine_ls_shift/su_mean 0.000
_refine_ls_structure_factor_coef Fsqd
_refine_ls_weighting_details 'w=1/[\s^2^(Fo^2^)+(0.0349P)^2^] where P=(Fo^2^+2Fc^2^)/3'
_refine_ls_weighting_scheme calc
_refine_ls_wR_factor_gt 0.0600
_refine_ls_wR_factor_ref 0.0635
_reflns_Friedel_coverage 0.000
_reflns_number_gt 2362
_reflns_number_total 2969
_reflns_threshold_expression 'I > 2\s(I)'
_cod_data_source_file jz0c02909_si_002.cif
_cod_data_source_block WANG_PEI-XI_CRYSTAL2020FEB03A_XRAY2020MAR00A
_cod_depositor_comments 'Adding full bibliography for 8000467.cif.'
_cod_original_sg_symbol_H-M 'P 21/c'
_cod_database_code 8000467
_shelx_shelxl_version_number 2018/3
_shelx_space_group_comment
; 
The symmetry employed for this shelxl refinement is uniquely defined 
by the following loop, which should always be used as a source of 
symmetry information in preference to the above space-group names. 
They are only intended as comments. 
;
_shelx_estimated_absorpt_t_min 0.468
_shelx_estimated_absorpt_t_max 0.896

loop_
_space_group_symop_operation_xyz
'x, y, z'
'-x, y+1/2, -z+1/2'
'-x, -y, -z'
'x, -y-1/2, z-1/2'

loop_
_atom_site_label
_atom_site_type_symbol
_atom_site_fract_x
_atom_site_fract_y
_atom_site_fract_z
_atom_site_U_iso_or_equiv
_atom_site_adp_type
_atom_site_occupancy
_atom_site_site_symmetry_order
_atom_site_calc_flag
_atom_site_refinement_flags_posn
_atom_site_refinement_flags_adp
_atom_site_refinement_flags_occupancy
_atom_site_disorder_assembly
_atom_site_disorder_group
Pb1 Pb 0.500000 0.500000 0.500000 0.01916(10) Uani 1 2 d S . P . .
I1 I 0.46949(2) 0.18620(4) 0.30032(4) 0.02646(11) Uani 1 1 d . . . . .
I2 I 0.67483(2) 0.43601(5) 0.56776(4) 0.02853(12) Uani 1 1 d . . . . .
F1 F 0.9464(6) 0.1051(12) 0.1160(11) 0.085(3) Uani 0.803(13) 1 d . U P A 1
F2 F 0.9548(5) -0.1515(9) 0.1134(10) 0.071(2) Uani 0.803(13) 1 d . U P A 1
F3 F 1.0214(4) -0.0134(11) 0.2815(8) 0.061(2) Uani 0.803(13) 1 d . U P A 1
F1A F 0.9168(18) 0.021(4) 0.056(3) 0.065(6) Uani 0.197(13) 1 d . U P A 2
F2A F 0.988(2) -0.149(4) 0.184(4) 0.069(6) Uani 0.197(13) 1 d . U P A 2
F3A F 1.0026(19) 0.073(5) 0.243(4) 0.072(6) Uani 0.197(13) 1 d . U P A 2
N1 N 0.6511(3) 0.0236(6) 0.4825(6) 0.0317(12) Uani 1 1 d . . . . .
H1A H 0.655326 0.131185 0.489589 0.048 Uiso 1 1 calc R U . . .
H1B H 0.609088 -0.007936 0.519171 0.048 Uiso 1 1 calc R U . . .
H1C H 0.648323 -0.006455 0.381237 0.048 Uiso 1 1 calc R U . . .
C1 C 0.7824(3) -0.0456(7) 0.4896(6) 0.0264(13) Uani 1 1 d . . . . .
C2 C 0.8022(4) -0.1815(7) 0.4137(7) 0.0314(14) Uani 1 1 d . . . . .
H2A H 0.777114 -0.279169 0.423825 0.038 Uiso 1 1 calc R U . . .
C3 C 0.8588(3) -0.1729(7) 0.3233(7) 0.0314(14) Uani 1 1 d . . . . .
H3A H 0.872704 -0.265660 0.272471 0.038 Uiso 1 1 calc R U . . .
C6 C 0.8214(3) 0.0945(7) 0.4749(7) 0.0315(14) Uani 1 1 d . . . . .
H6A H 0.809740 0.186924 0.529014 0.038 Uiso 1 1 calc R U . . .
C4 C 0.8951(4) -0.0322(7) 0.3062(7) 0.0325(14) Uani 1 1 d . . . . .
C5 C 0.8763(4) 0.1008(8) 0.3840(7) 0.0367(15) Uani 1 1 d . . . . .
H5A H 0.901794 0.197965 0.374217 0.044 Uiso 1 1 calc R U . . .
C7 C 0.7176(4) -0.0517(7) 0.5771(7) 0.0328(14) Uani 1 1 d . . . . .
H7A H 0.706262 -0.163592 0.599615 0.039 Uiso 1 1 calc R U . . .
H7B H 0.730312 0.005078 0.677449 0.039 Uiso 1 1 calc R U . . .
C8 C 0.9533(4) -0.0220(8) 0.2028(8) 0.0409(16) Uani 1 1 d . . . . .

loop_
_atom_site_aniso_label
_atom_site_aniso_U_11
_atom_site_aniso_U_22
_atom_site_aniso_U_33
_atom_site_aniso_U_23
_atom_site_aniso_U_13
_atom_site_aniso_U_12
Pb1 0.02316(18) 0.01698(16) 0.01769(15) 0.00012(10) 0.00427(11) -0.00076(12)
I1 0.0342(2) 0.02285(19) 0.02440(19) -0.00877(13) 0.01095(16) -0.00457(15)
I2 0.0225(2) 0.0288(2) 0.0340(2) -0.00193(15) 0.00357(16) 0.00140(15)
F1 0.082(6) 0.097(6) 0.090(6) 0.058(5) 0.057(5) 0.043(5)
F2 0.058(5) 0.093(4) 0.071(5) -0.045(4) 0.039(4) -0.027(4)
F3 0.029(4) 0.094(6) 0.062(4) 0.005(4) 0.013(3) -0.006(3)
F1A 0.067(12) 0.087(13) 0.053(11) 0.018(10) 0.047(9) -0.006(11)
F2A 0.053(11) 0.077(11) 0.084(12) -0.012(10) 0.036(9) -0.001(10)
F3A 0.038(10) 0.094(12) 0.092(11) 0.006(11) 0.037(9) -0.017(10)
N1 0.026(3) 0.033(3) 0.037(3) 0.003(2) 0.009(2) -0.001(2)
C1 0.020(3) 0.033(3) 0.025(3) 0.005(2) 0.000(2) 0.009(2)
C2 0.029(4) 0.030(3) 0.035(3) 0.002(3) 0.005(3) 0.000(3)
C3 0.029(4) 0.028(3) 0.038(3) -0.003(2) 0.005(3) 0.007(3)
C6 0.025(4) 0.033(4) 0.037(3) -0.006(2) 0.004(3) 0.000(3)
C4 0.027(4) 0.040(4) 0.032(3) 0.002(3) 0.007(3) 0.001(3)
C5 0.021(3) 0.041(4) 0.048(4) -0.003(3) 0.007(3) 0.002(3)
C7 0.036(4) 0.031(3) 0.034(3) 0.010(3) 0.009(3) 0.006(3)
C8 0.029(4) 0.046(4) 0.050(4) 0.001(3) 0.011(3) 0.001(3)

loop_
_atom_type_symbol
_atom_type_description
_atom_type_scat_dispersion_real
_atom_type_scat_dispersion_imag
_atom_type_scat_source
C C 0.0033 0.0016 'International Tables Vol C Tables 4.2.6.8 and 6.1.1.4'
H H 0.0000 0.0000 'International Tables Vol C Tables 4.2.6.8 and 6.1.1.4'
N N 0.0061 0.0033 'International Tables Vol C Tables 4.2.6.8 and 6.1.1.4'
F F 0.0171 0.0103 'International Tables Vol C Tables 4.2.6.8 and 6.1.1.4'
I I -0.4742 1.8119 'International Tables Vol C Tables 4.2.6.8 and 6.1.1.4'
Pb Pb -3.3944 10.1111 'International Tables Vol C Tables 4.2.6.8 and 6.1.1.4'

loop_
_geom_angle_atom_site_label_1
_geom_angle_atom_site_label_2
_geom_angle_atom_site_label_3
_geom_angle
_geom_angle_site_symmetry_1
_geom_angle_site_symmetry_3
_geom_angle_publ_flag
I1 Pb1 I1 180.0 . 3_666 ?
I1 Pb1 I1 90.043(6) . 4_566 ?
I1 Pb1 I1 89.958(6) 3_666 4_566 ?
I1 Pb1 I1 89.957(6) . 2_655 ?
I1 Pb1 I1 90.042(6) 3_666 2_655 ?
I1 Pb1 I1 180.0 4_566 2_655 ?
I1 Pb1 I2 92.574(10) . . ?
I1 Pb1 I2 87.425(10) 3_666 . ?
I1 Pb1 I2 93.451(10) 4_566 . ?
I1 Pb1 I2 86.549(10) 2_655 . ?
I1 Pb1 I2 87.425(10) . 3_666 ?
I1 Pb1 I2 92.576(10) 3_666 3_666 ?
I1 Pb1 I2 86.549(10) 4_566 3_666 ?
I1 Pb1 I2 93.451(10) 2_655 3_666 ?
I2 Pb1 I2 180.0 . 3_666 ?
Pb1 I1 Pb1 145.890(12) . 2_645 ?
C7 N1 H1A 109.5 . . ?
C7 N1 H1B 109.5 . . ?
H1A N1 H1B 109.5 . . ?
C7 N1 H1C 109.5 . . ?
H1A N1 H1C 109.5 . . ?
H1B N1 H1C 109.5 . . ?
C6 C1 C2 118.7(5) . . ?
C6 C1 C7 121.8(5) . . ?
C2 C1 C7 119.5(5) . . ?
C3 C2 C1 119.5(6) . . ?
C3 C2 H2A 120.3 . . ?
C1 C2 H2A 120.3 . . ?
C4 C3 C2 121.0(5) . . ?
C4 C3 H3A 119.5 . . ?
C2 C3 H3A 119.5 . . ?
C5 C6 C1 120.9(5) . . ?
C5 C6 H6A 119.5 . . ?
C1 C6 H6A 119.5 . . ?
C3 C4 C5 119.3(6) . . ?
C3 C4 C8 120.7(6) . . ?
C5 C4 C8 120.1(6) . . ?
C6 C5 C4 120.7(6) . . ?
C6 C5 H5A 119.7 . . ?
C4 C5 H5A 119.7 . . ?
N1 C7 C1 109.7(4) . . ?
N1 C7 H7A 109.7 . . ?
C1 C7 H7A 109.7 . . ?
N1 C7 H7B 109.7 . . ?
C1 C7 H7B 109.7 . . ?
H7A C7 H7B 108.2 . . ?
F3A C8 F2A 104(2) . . ?
F1 C8 F3 104.6(7) . . ?
F1 C8 F2 109.9(7) . . ?
F3 C8 F2 104.0(7) . . ?
F3A C8 F1A 108(2) . . ?
F2A C8 F1A 106(2) . . ?
F3A C8 C4 115.2(15) . . ?
F2A C8 C4 116.3(15) . . ?
F1 C8 C4 112.5(6) . . ?
F3 C8 C4 112.7(6) . . ?
F2 C8 C4 112.5(6) . . ?
F1A C8 C4 106.6(12) . . ?

loop_
_geom_bond_atom_site_label_1
_geom_bond_atom_site_label_2
_geom_bond_distance
_geom_bond_site_symmetry_2
_geom_bond_publ_flag
Pb1 I1 3.1620(4) . ?
Pb1 I1 3.1620(4) 3_666 ?
Pb1 I1 3.1659(4) 4_566 ?
Pb1 I1 3.1659(4) 2_655 ?
Pb1 I2 3.1813(4) . ?
Pb1 I2 3.1813(4) 3_666 ?
F1 C8 1.304(9) . ?
F2 C8 1.341(9) . ?
F3 C8 1.319(10) . ?
F1A C8 1.39(3) . ?
F2A C8 1.26(3) . ?
F3A C8 1.21(3) . ?
N1 C7 1.492(8) . ?
N1 H1A 0.9100 . ?
N1 H1B 0.9100 . ?
N1 H1C 0.9100 . ?
C1 C6 1.391(8) . ?
C1 C2 1.395(8) . ?
C1 C7 1.496(8) . ?
C2 C3 1.389(8) . ?
C2 H2A 0.9500 . ?
C3 C4 1.374(9) . ?
C3 H3A 0.9500 . ?
C6 C5 1.365(8) . ?
C6 H6A 0.9500 . ?
C4 C5 1.378(8) . ?
C4 C8 1.491(9) . ?
C5 H5A 0.9500 . ?
C7 H7A 0.9900 . ?
C7 H7B 0.9900 . ?

loop_
_geom_hbond_atom_site_label_D
_geom_hbond_atom_site_label_H
_geom_hbond_atom_site_label_A
_geom_hbond_distance_DH
_geom_hbond_distance_HA
_geom_hbond_distance_DA
_geom_hbond_angle_DHA
_geom_hbond_site_symmetry_A
_geom_hbond_publ_flag
N1 H1A I2 0.91 2.66 3.562(5) 169.1 . yes
N1 H1B I1 0.91 2.73 3.570(5) 154.5 3_656 yes
N1 H1C I2 0.91 2.90 3.712(5) 149.3 4_565 yes

loop_
_geom_torsion_atom_site_label_1
_geom_torsion_atom_site_label_2
_geom_torsion_atom_site_label_3
_geom_torsion_atom_site_label_4
_geom_torsion
_geom_torsion_site_symmetry_1
_geom_torsion_site_symmetry_2
_geom_torsion_site_symmetry_3
_geom_torsion_site_symmetry_4
_geom_torsion_publ_flag
C6 C1 C2 C3 -1.4(9) . . . . ?
C7 C1 C2 C3 175.4(6) . . . . ?
C1 C2 C3 C4 -0.7(9) . . . . ?
C2 C1 C6 C5 2.3(9) . . . . ?
C7 C1 C6 C5 -174.5(6) . . . . ?
C2 C3 C4 C5 2.0(10) . . . . ?
C2 C3 C4 C8 -177.0(6) . . . . ?
C1 C6 C5 C4 -1.0(10) . . . . ?
C3 C4 C5 C6 -1.2(10) . . . . ?
C8 C4 C5 C6 177.8(6) . . . . ?
C6 C1 C7 N1 74.9(7) . . . . ?
C2 C1 C7 N1 -101.8(6) . . . . ?
C3 C4 C8 F3A -149(2) . . . . ?
C5 C4 C8 F3A 32(3) . . . . ?
C3 C4 C8 F2A -27(2) . . . . ?
C5 C4 C8 F2A 154(2) . . . . ?
C3 C4 C8 F1 135.8(9) . . . . ?
C5 C4 C8 F1 -43.2(11) . . . . ?
C3 C4 C8 F3 -106.2(8) . . . . ?
C5 C4 C8 F3 74.8(9) . . . . ?
C3 C4 C8 F2 11.1(11) . . . . ?
C5 C4 C8 F2 -167.9(8) . . . . ?
C3 C4 C8 F1A 90.6(17) . . . . ?
C5 C4 C8 F1A -88.4(17) . . . . ?
